data_2243825
loop_
_publ_author_name
'Mohamed, Shaaban K.'
'Said, Awad I.'
'Mague, Joel T.'
'Aly, Moustafa F.'
'Akkurt, Mehmet'
'Elgarhy, Sahar M. I.'

_publ_section_title
;
 Crystal structure and Hirshfeld surface analysis of
 <i>N</i>-[(<i>Z</i>)-(2-hydroxyphenyl)methylidene]aniline <i>N</i>-oxide
;
_journal_coeditor_code EY2006
_journal_issue 6
_journal_name_full 'Acta Crystallographica Section E'
_journal_page_first 596
_journal_page_last 599
_journal_paper_doi 10.1107/S2056989021004813
_journal_volume 77
_journal_year 2021
_chemical_absolute_configuration unk
_chemical_formula_iupac 'C13 H11 N O2'
_chemical_formula_moiety 'C13 H11 N O2'
_chemical_formula_sum 'C13 H11 N O2'
_chemical_formula_weight 213.23
_chemical_name_systematic
;
<i>N</i>-[(<i>Z</i>)-(2-Hydroxyphenyl)methylidene]aniline <i>N</i>-oxide
;
_space_group_crystal_system monoclinic
_space_group_IT_number 7
_space_group_name_Hall 'P -2yc'
_space_group_name_H-M_alt 'P 1 c 1'
_atom_sites_solution_hydrogens mixed
_audit_creation_method SHELXL-2018/3
_cell_angle_alpha 90
_cell_angle_beta 99.0670(10)
_cell_angle_gamma 90
_cell_formula_units_Z 2
_cell_length_a 5.53910(10)
_cell_length_b 5.7873(2)
_cell_length_c 16.0859(4)
_cell_measurement_reflns_used 3430
_cell_measurement_temperature 150(2)
_cell_measurement_theta_max 72.4229
_cell_measurement_theta_min 5.5701
_cell_volume 509.21(2)
_computing_cell_refinement
;
<i>SAINT</i> (Bruker, 2016)
;
_computing_data_collection
;
<i>APEX3</i> (Bruker, 2016)
;
_computing_data_reduction
;
<i>SAINT</i>  (Bruker, 2016)
;
_computing_molecular_graphics
;
ORTEP-3 for Windows (Farrugia, 2012) and DIAMOND (Brandenburg & Putz,
2012)
;
_computing_publication_material
;
PLATON (Spek, 2020)
;
_computing_structure_refinement
;
<i>SHELXL</i> (Sheldrick, 2015<i>b</i>)
;
_computing_structure_solution
;
<i>SHELXT</i> (Sheldrick, 2015<i>a</i>)
;
_diffrn_ambient_temperature 150(2)
_diffrn_detector_area_resol_mean 10.4167
_diffrn_measured_fraction_theta_full 0.988
_diffrn_measured_fraction_theta_max 0.983
_diffrn_measurement_device_type 'Bruker D8 VENTURE PHOTON 100 CMOS'
_diffrn_measurement_method '\w scans'
_diffrn_radiation_monochromator mirror
_diffrn_radiation_type CuK\a
_diffrn_radiation_wavelength 1.54178
_diffrn_reflns_av_R_equivalents 0.0234
_diffrn_reflns_av_unetI/netI 0.0344
_diffrn_reflns_limit_h_max 6
_diffrn_reflns_limit_h_min -6
_diffrn_reflns_limit_k_max 7
_diffrn_reflns_limit_k_min -7
_diffrn_reflns_limit_l_max 19
_diffrn_reflns_limit_l_min -19
_diffrn_reflns_number 3578
_diffrn_reflns_theta_full 68.000
_diffrn_reflns_theta_max 72.416
_diffrn_reflns_theta_min 5.570
_diffrn_source 'INCOATEC I\mS micro--focus source'
_exptl_absorpt_coefficient_mu 0.769
_exptl_absorpt_correction_T_max 0.89
_exptl_absorpt_correction_T_min 0.77
_exptl_absorpt_correction_type multi-scan
_exptl_absorpt_process_details
;
(<i>SADABS</i>; Krause <i>et al.</i>, 2015)
;
_exptl_crystal_colour yellow
_exptl_crystal_density_diffrn 1.391
_exptl_crystal_description block
_exptl_crystal_F_000 224
_exptl_crystal_size_max 0.188
_exptl_crystal_size_mid 0.165
_exptl_crystal_size_min 0.149
_refine_diff_density_max 0.176
_refine_diff_density_min -0.180
_refine_ls_abs_structure_details
;
Flack <i>x</i> determined using 611 quotients
[(<i>I</i>^+^)-(<i>I</i>^-^)]/[(<i>I</i>^+^)+(<i>I</i>^-^)]
(Parsons <i>et al.</i>,  2013).
;
_refine_ls_abs_structure_Flack 0.30(13)
_refine_ls_extinction_method none
_refine_ls_goodness_of_fit_ref 1.063
_refine_ls_hydrogen_treatment constr
_refine_ls_matrix_type full
_refine_ls_number_parameters 145
_refine_ls_number_reflns 1654
_refine_ls_number_restraints 2
_refine_ls_restrained_S_all 1.062
_refine_ls_R_factor_all 0.0343
_refine_ls_R_factor_gt 0.0334
_refine_ls_shift/su_max 0.000
_refine_ls_shift/su_mean 0.000
_refine_ls_structure_factor_coef Fsqd
_refine_ls_weighting_details 'w=1/[\s^2^(Fo^2^)+(0.0441P)^2^+0.0840P] where P=(Fo^2^+2Fc^2^)/3'
_refine_ls_weighting_scheme calc
_refine_ls_wR_factor_gt 0.0829
_refine_ls_wR_factor_ref 0.0840
_reflns_number_gt 1607
_reflns_number_total 1654
_reflns_threshold_expression 'I > 2\s(I)'
_cod_data_source_file ey2006sup1.cif
_cod_data_source_block I
_cod_original_sg_symbol_H-M 'P c'
_cod_database_code 2243825
_shelx_space_group_comment
;
The symmetry employed for this shelxl refinement is uniquely defined
by the following loop, which should always be used as a source of
symmetry information in preference to the above space-group names.
They are only intended as comments.
;
_shelx_estimated_absorpt_t_min 0.869
_shelx_estimated_absorpt_t_max 0.894

loop_
_space_group_symop_operation_xyz
'x, y, z'
'x, -y, z+1/2'

loop_
_atom_site_type_symbol
_atom_site_label
_atom_site_fract_x
_atom_site_fract_y
_atom_site_fract_z
_atom_site_U_iso_or_equiv
_atom_site_adp_type
_atom_site_calc_flag
_atom_site_occupancy
_atom_site_disorder_assembly
_atom_site_disorder_group
O O1 0.8449(3) 0.3532(3) 0.64513(12) 0.0342(4) Uani d 1 . .
H H1 0.841875 0.289527 0.589214 0.051 Uiso d 1 . .
O O2 0.7828(3) 0.2215(3) 0.49662(12) 0.0338(4) Uani d 1 . .
N N1 0.5424(3) 0.1864(3) 0.48272(13) 0.0267(4) Uani d 1 . .
C C1 0.4520(4) 0.4953(4) 0.57874(14) 0.0260(5) Uani d 1 . .
C C2 0.6705(4) 0.5169(4) 0.63617(15) 0.0280(5) Uani d 1 . .
C C3 0.7030(4) 0.7093(4) 0.68930(16) 0.0328(5) Uani d 1 . .
H H3 0.852651 0.728354 0.726592 0.039 Uiso calc 1 . .
C C4 0.5207(5) 0.8717(4) 0.68821(18) 0.0348(5) Uani d 1 . .
H H4 0.545906 1.001606 0.724635 0.042 Uiso calc 1 . .
C C5 0.3009(4) 0.8470(4) 0.63443(17) 0.0349(6) Uani d 1 . .
H H5 0.174797 0.958261 0.634589 0.042 Uiso calc 1 . .
C C6 0.2662(4) 0.6611(4) 0.58092(16) 0.0304(5) Uani d 1 . .
H H6 0.114410 0.643651 0.544695 0.036 Uiso calc 1 . .
C C7 0.3908(4) 0.3082(4) 0.51888(15) 0.0270(5) Uani d 1 . .
H H7 0.222390 0.270734 0.504648 0.032 Uiso calc 1 . .
C C8 0.4586(4) 0.0034(4) 0.42327(14) 0.0263(5) Uani d 1 . .
C C9 0.2257(4) 0.0070(4) 0.37527(15) 0.0304(5) Uani d 1 . .
H H9 0.116018 0.130115 0.380872 0.036 Uiso calc 1 . .
C C10 0.1571(4) -0.1720(4) 0.31930(17) 0.0340(5) Uani d 1 . .
H H10 -0.001169 -0.171673 0.286384 0.041 Uiso calc 1 . .
C C11 0.3176(5) -0.3521(4) 0.31083(16) 0.0327(5) Uani d 1 . .
H H11 0.269918 -0.473587 0.271973 0.039 Uiso calc 1 . .
C C12 0.5480(5) -0.3533(4) 0.35956(18) 0.0324(5) Uani d 1 . .
H H12 0.657396 -0.477040 0.354374 0.039 Uiso calc 1 . .
C C13 0.6199(4) -0.1748(4) 0.41587(16) 0.0301(5) Uani d 1 . .
H H13 0.778043 -0.175337 0.448865 0.036 Uiso calc 1 . .

loop_
_atom_site_aniso_label
_atom_site_aniso_U_11
_atom_site_aniso_U_22
_atom_site_aniso_U_33
_atom_site_aniso_U_12
_atom_site_aniso_U_13
_atom_site_aniso_U_23
O1 0.0260(9) 0.0382(9) 0.0363(9) 0.0038(6) -0.0010(7) 0.0001(7)
O2 0.0137(7) 0.0461(9) 0.0418(9) -0.0015(7) 0.0047(7) -0.0028(8)
N1 0.0170(9) 0.0340(9) 0.0290(10) -0.0013(7) 0.0031(7) 0.0025(8)
C1 0.0253(12) 0.0287(11) 0.0250(12) -0.0010(8) 0.0073(10) 0.0032(8)
C2 0.0232(12) 0.0314(11) 0.0301(12) 0.0004(8) 0.0057(10) 0.0066(9)
C3 0.0308(13) 0.0359(12) 0.0320(12) -0.0082(10) 0.0059(10) -0.0024(10)
C4 0.0380(14) 0.0300(11) 0.0397(13) -0.0066(9) 0.0166(11) -0.0022(10)
C5 0.0346(14) 0.0328(12) 0.0403(15) 0.0032(9) 0.0150(11) 0.0065(10)
C6 0.0232(11) 0.0362(12) 0.0321(12) 0.0026(9) 0.0054(9) 0.0071(10)
C7 0.0185(10) 0.0327(11) 0.0293(11) 0.0009(8) 0.0028(9) 0.0049(9)
C8 0.0241(11) 0.0292(11) 0.0258(13) -0.0022(8) 0.0044(10) 0.0029(8)
C9 0.0218(11) 0.0379(12) 0.0316(13) 0.0017(9) 0.0053(10) -0.0012(9)
C10 0.0246(11) 0.0448(13) 0.0329(12) -0.0037(9) 0.0052(10) -0.0013(11)
C11 0.0328(12) 0.0340(12) 0.0328(13) -0.0066(9) 0.0096(10) -0.0021(10)
C12 0.0336(12) 0.0307(11) 0.0341(12) 0.0044(9) 0.0096(10) 0.0023(10)
C13 0.0249(11) 0.0350(12) 0.0307(13) 0.0025(8) 0.0056(9) 0.0053(9)

loop_
_atom_type_symbol
_atom_type_description
_atom_type_scat_dispersion_real
_atom_type_scat_dispersion_imag
_atom_type_scat_source
C C 0.0181 0.0091 'International Tables Vol C Tables 4.2.6.8 and 6.1.1.4'
H H 0.0000 0.0000 'International Tables Vol C Tables 4.2.6.8 and 6.1.1.4'
N N 0.0311 0.0180 'International Tables Vol C Tables 4.2.6.8 and 6.1.1.4'
O O 0.0492 0.0322 'International Tables Vol C Tables 4.2.6.8 and 6.1.1.4'

loop_
_geom_angle_atom_site_label_1
_geom_angle_atom_site_label_2
_geom_angle_atom_site_label_3
_geom_angle_site_symmetry_1
_geom_angle_site_symmetry_3
_geom_angle
_geom_angle_publ_flag
C2 O1 H1 . . 105.1 ?
C7 N1 O2 . . 122.78(18) ?
C7 N1 C8 . . 121.79(18) ?
O2 N1 C8 . . 115.43(17) ?
C2 C1 C6 . . 118.6(2) ?
C2 C1 C7 . . 125.97(19) ?
C6 C1 C7 . . 115.4(2) ?
O1 C2 C3 . . 118.3(2) ?
O1 C2 C1 . . 122.5(2) ?
C3 C2 C1 . . 119.1(2) ?
C4 C3 C2 . . 120.8(2) ?
C4 C3 H3 . . 119.6 ?
C2 C3 H3 . . 119.6 ?
C3 C4 C5 . . 120.5(2) ?
C3 C4 H4 . . 119.7 ?
C5 C4 H4 . . 119.7 ?
C6 C5 C4 . . 119.6(2) ?
C6 C5 H5 . . 120.2 ?
C4 C5 H5 . . 120.2 ?
C5 C6 C1 . . 121.2(2) ?
C5 C6 H6 . . 119.4 ?
C1 C6 H6 . . 119.4 ?
N1 C7 C1 . . 126.9(2) ?
N1 C7 H7 . . 116.6 ?
C1 C7 H7 . . 116.6 ?
C13 C8 C9 . . 121.2(2) ?
C13 C8 N1 . . 117.2(2) ?
C9 C8 N1 . . 121.66(19) ?
C10 C9 C8 . . 118.9(2) ?
C10 C9 H9 . . 120.5 ?
C8 C9 H9 . . 120.5 ?
C9 C10 C11 . . 120.6(2) ?
C9 C10 H10 . . 119.7 ?
C11 C10 H10 . . 119.7 ?
C12 C11 C10 . . 119.6(2) ?
C12 C11 H11 . . 120.2 ?
C10 C11 H11 . . 120.2 ?
C11 C12 C13 . . 120.5(2) ?
C11 C12 H12 . . 119.8 ?
C13 C12 H12 . . 119.8 ?
C8 C13 C12 . . 119.2(2) ?
C8 C13 H13 . . 120.4 ?
C12 C13 H13 . . 120.4 ?

loop_
_geom_bond_atom_site_label_1
_geom_bond_atom_site_label_2
_geom_bond_site_symmetry_2
_geom_bond_distance
_geom_bond_publ_flag
O1 C2 . 1.345(3) ?
O1 H1 . 0.9697 ?
O2 N1 . 1.331(2) ?
N1 C7 . 1.302(3) ?
N1 C8 . 1.454(3) ?
C1 C2 . 1.407(3) ?
C1 C6 . 1.411(3) ?
C1 C7 . 1.453(3) ?
C2 C3 . 1.398(4) ?
C3 C4 . 1.377(4) ?
C3 H3 . 0.9500 ?
C4 C5 . 1.385(4) ?
C4 H4 . 0.9500 ?
C5 C6 . 1.372(4) ?
C5 H5 . 0.9500 ?
C6 H6 . 0.9500 ?
C7 H7 . 0.9500 ?
C8 C13 . 1.382(3) ?
C8 C9 . 1.395(3) ?
C9 C10 . 1.386(4) ?
C9 H9 . 0.9500 ?
C10 C11 . 1.391(4) ?
C10 H10 . 0.9500 ?
C11 C12 . 1.389(4) ?
C11 H11 . 0.9500 ?
C12 C13 . 1.390(4) ?
C12 H12 . 0.9500 ?
C13 H13 . 0.9500 ?

loop_
_geom_hbond_atom_site_label_D
_geom_hbond_atom_site_label_H
_geom_hbond_atom_site_label_A
_geom_hbond_site_symmetry_A
_geom_hbond_distance_DH
_geom_hbond_distance_HA
_geom_hbond_distance_DA
_geom_hbond_angle_DHA
_geom_hbond_publ_flag
O1 H1 O2 . 0.97 1.53 2.479(2) 166.8 yes
C7 H7 O2 1_455 0.95 2.43 3.368(3) 167.3 yes
C10 H10 O1 2_454 0.95 2.53 3.227(3) 131 yes
C11 H11 Cg1 2_554 0.95 2.94 3.662(3) 136 yes
C4 H4 Cg2 2_565 0.95 2.77 3.545(3) 140 yes

loop_
_geom_torsion_atom_site_label_1
_geom_torsion_atom_site_label_2
_geom_torsion_atom_site_label_3
_geom_torsion_atom_site_label_4
_geom_torsion_site_symmetry_1
_geom_torsion_site_symmetry_2
_geom_torsion_site_symmetry_3
_geom_torsion_site_symmetry_4
_geom_torsion
_geom_torsion_publ_flag
C6 C1 C2 O1 . . . . 172.1(2) ?
C7 C1 C2 O1 . . . . -4.2(3) ?
C6 C1 C2 C3 . . . . -4.4(3) ?
C7 C1 C2 C3 . . . . 179.3(2) ?
O1 C2 C3 C4 . . . . -174.0(2) ?
C1 C2 C3 C4 . . . . 2.6(3) ?
C2 C3 C4 C5 . . . . 0.1(4) ?
C3 C4 C5 C6 . . . . -1.0(4) ?
C4 C5 C6 C1 . . . . -0.9(4) ?
C2 C1 C6 C5 . . . . 3.6(3) ?
C7 C1 C6 C5 . . . . -179.7(2) ?
O2 N1 C7 C1 . . . . -0.4(3) ?
C8 N1 C7 C1 . . . . -179.7(2) ?
C2 C1 C7 N1 . . . . -30.2(3) ?
C6 C1 C7 N1 . . . . 153.4(2) ?
C7 N1 C8 C13 . . . . -153.0(2) ?
O2 N1 C8 C13 . . . . 27.7(3) ?
C7 N1 C8 C9 . . . . 27.3(3) ?
O2 N1 C8 C9 . . . . -152.0(2) ?
C13 C8 C9 C10 . . . . -0.1(3) ?
N1 C8 C9 C10 . . . . 179.6(2) ?
C8 C9 C10 C11 . . . . -0.2(4) ?
C9 C10 C11 C12 . . . . 0.6(4) ?
C10 C11 C12 C13 . . . . -0.7(4) ?
C9 C8 C13 C12 . . . . 0.0(3) ?
N1 C8 C13 C12 . . . . -179.8(2) ?
C11 C12 C13 C8 . . . . 0.4(4) ?

_cod_database_fobs_code 2243825
